data_7051732
loop_
_publ_author_name
'Yan, Ying'
'Xue, Sai-Feng'
'Cong, Hang'
'Zhang, Jian-Xing'
'Zhang, Yun-Qian'
'Zhu, Qian-Jiang'
'Tao, Zhu'

_publ_section_title
;
 Exclusion complexes of the HCl salts of benzidine and
 bis(4-aminophenyl) methane with two methyl-substituted cucurbiturils
;
_journal_issue 10
_journal_name_full 'New Journal of Chemistry'
_journal_page_first 2136
_journal_paper_doi 10.1039/b908490h
_journal_volume 33
_journal_year 2009
_chemical_formula_sum 'C104 H118 Cl4 N52 O25'
_chemical_formula_weight 2638.30
_chemical_name_systematic
;
?
;
_space_group_IT_number 14
_symmetry_cell_setting monoclinic
_symmetry_space_group_name_Hall '-P 2ybc'
_symmetry_space_group_name_H-M 'P 1 21/c 1'
_atom_sites_solution_hydrogens geom
_atom_sites_solution_primary direct
_atom_sites_solution_secondary difmap
_audit_creation_method SHELXL-97
_cell_angle_alpha 90.00
_cell_angle_beta 99.475(2)
_cell_angle_gamma 90.00
_cell_formula_units_Z 2
_cell_length_a 23.9121(19)
_cell_length_b 17.6841(14)
_cell_length_c 16.8216(13)
_cell_measurement_temperature 223(2)
_cell_measurement_theta_max 25.00
_cell_measurement_theta_min 0.86
_cell_volume 7016.2(10)
_computing_structure_refinement 'SHELXL-97 (Sheldrick, 1997)'
_diffrn_ambient_temperature 223(2)
_diffrn_measured_fraction_theta_full 0.998
_diffrn_measured_fraction_theta_max 0.998
_diffrn_measurement_device_type 'Bruker SMART CCD Area Detector'
_diffrn_measurement_method '\f and \w scan'
_diffrn_radiation_monochromator graphite
_diffrn_radiation_source 'fine-focus sealed tube'
_diffrn_radiation_type MoK\a
_diffrn_radiation_wavelength 0.71073
_diffrn_reflns_av_R_equivalents 0.0639
_diffrn_reflns_av_sigmaI/netI 0.0613
_diffrn_reflns_limit_h_max 27
_diffrn_reflns_limit_h_min -28
_diffrn_reflns_limit_k_max 21
_diffrn_reflns_limit_k_min -19
_diffrn_reflns_limit_l_max 20
_diffrn_reflns_limit_l_min -19
_diffrn_reflns_number 56648
_diffrn_reflns_theta_full 25.00
_diffrn_reflns_theta_max 25.00
_diffrn_reflns_theta_min 0.86
_diffrn_standards_interval_count 0
_diffrn_standards_interval_time 0
_diffrn_standards_number 0
_exptl_absorpt_coefficient_mu 0.166
_exptl_absorpt_correction_T_max 0.9692
_exptl_absorpt_correction_T_min 0.9613
_exptl_absorpt_correction_type multi-scan
_exptl_absorpt_process_details 'SADABS (Bruker, 2005)'
_exptl_crystal_colour colorless
_exptl_crystal_density_diffrn 1.249
_exptl_crystal_density_method 'not measured'
_exptl_crystal_description prism
_exptl_crystal_F_000 2748
_exptl_crystal_size_max 0.24
_exptl_crystal_size_mid 0.22
_exptl_crystal_size_min 0.19
_refine_diff_density_max 0.988
_refine_diff_density_min -0.875
_refine_diff_density_rms 0.090
_refine_ls_extinction_expression Fc^*^=kFc[1+0.001xFc^2^\l^3^/sin(2\q)]^-1/4^
_refine_ls_extinction_method nono
_refine_ls_goodness_of_fit_ref 1.226
_refine_ls_matrix_type full
_refine_ls_number_parameters 850
_refine_ls_number_reflns 12318
_refine_ls_number_restraints 0
_refine_ls_restrained_S_all 1.226
_refine_ls_R_factor_all 0.1602
_refine_ls_R_factor_gt 0.1170
_refine_ls_shift/su_max 0.019
_refine_ls_shift/su_mean 0.001
_refine_ls_structure_factor_coef Fsqd
_refine_ls_weighting_details 'calc w=1/[\s^2^(Fo^2^)+(0.2000P)^2^+0.0000P] where P=(Fo^2^+2Fc^2^)/3'
_refine_ls_weighting_scheme calc
_refine_ls_wR_factor_gt 0.3501
_refine_ls_wR_factor_ref 0.3773
_reflns_number_gt 6528
_reflns_number_total 12318
_reflns_threshold_expression >2sigma(I)
_cod_data_source_file b908490h.txt
_cod_data_source_block p
_cod_original_sg_symbol_H-M 'P 21/c'
_cod_database_code 7051732

loop_
_symmetry_equiv_pos_as_xyz
'x, y, z'
'-x, y+1/2, -z+1/2'
'-x, -y, -z'
'x, -y-1/2, z-1/2'

loop_
_atom_site_label
_atom_site_type_symbol
_atom_site_fract_x
_atom_site_fract_y
_atom_site_fract_z
_atom_site_U_iso_or_equiv
_atom_site_adp_type
_atom_site_occupancy
_atom_site_symmetry_multiplicity
_atom_site_calc_flag
_atom_site_refinement_flags
_atom_site_disorder_assembly
_atom_site_disorder_group
Cl1 Cl -0.25880(6) 0.32954(9) 0.39618(9) 0.1277(5) Uani 1 1 d . . .
Cl2 Cl 0.68068(11) 0.30131(18) 0.7612(2) 0.1908(10) Uani 0.50 1 d P . .
Cl3 Cl 0.78946(13) 0.2104(2) 1.20868(19) 0.1561(14) Uani 0.50 1 d P . .
O1W O 0.0488(3) 0.3831(5) 0.8236(4) 0.181(3) Uani 0.50 1 d P . .
C21 C -0.10872(13) 0.13097(18) 0.32236(17) 0.0515(9) Uani 1 1 d . . .
C22 C -0.18957(12) 0.07938(17) 0.36635(17) 0.0475(8) Uani 1 1 d . . .
H22 H -0.2276 0.0803 0.3327 0.057 Uiso 1 1 calc R . .
C23 C -0.17448(12) 0.15669(18) 0.40677(18) 0.0502(9) Uani 1 1 d . . .
H23 H -0.2052 0.1940 0.3911 0.060 Uiso 1 1 calc R . .
C24 C -0.17581(12) 0.06247(19) 0.50598(18) 0.0508(9) Uani 1 1 d . . .
C25 C -0.09866(13) 0.25566(17) 0.39206(18) 0.0523(9) Uani 1 1 d . . .
H25A H -0.0789 0.2681 0.3472 0.063 Uiso 1 1 calc R . .
H25B H -0.1294 0.2924 0.3918 0.063 Uiso 1 1 calc R . .
C26 C -0.15937(12) 0.19394(19) 0.5566(2) 0.0556(9) Uani 1 1 d . . .
H26A H -0.1832 0.2381 0.5397 0.067 Uiso 1 1 calc R . .
H26B H -0.1723 0.1723 0.6040 0.067 Uiso 1 1 calc R . .
C27 C -0.00314(12) 0.25736(16) 0.46792(17) 0.0454(8) Uani 1 1 d . . .
C28 C -0.07539(12) 0.28147(17) 0.54406(18) 0.0508(8) Uani 1 1 d . . .
C29 C -0.01463(12) 0.28792(17) 0.60155(18) 0.0527(9) Uani 1 1 d . . .
C30 C -0.06856(12) 0.19019(17) 0.64801(17) 0.0454(8) Uani 1 1 d . . .
C31 C 0.08543(12) 0.27676(18) 0.56285(19) 0.0511(9) Uani 1 1 d . . .
H31A H 0.0948 0.3172 0.6027 0.061 Uiso 1 1 calc R . .
H31B H 0.0996 0.2918 0.5137 0.061 Uiso 1 1 calc R . .
C32 C 0.02571(13) 0.20762(18) 0.72591(17) 0.0511(9) Uani 1 1 d . . .
H32A H 0.0087 0.1839 0.7688 0.061 Uiso 1 1 calc R . .
H32B H 0.0445 0.2542 0.7477 0.061 Uiso 1 1 calc R . .
C33 C 0.13966(12) 0.15902(18) 0.54988(18) 0.0494(9) Uani 1 1 d . . .
C34 C 0.11949(12) 0.18493(19) 0.67709(17) 0.0516(9) Uani 1 1 d . . .
H34 H 0.1367 0.2262 0.7128 0.062 Uiso 1 1 calc R . .
C35 C 0.15894(13) 0.11425(17) 0.68438(18) 0.0515(9) Uani 1 1 d . . .
H35 H 0.1961 0.1242 0.7184 0.062 Uiso 1 1 calc R . .
C36 C 0.07447(14) 0.08664(19) 0.73288(18) 0.0543(9) Uani 1 1 d . . .
C37 C 0.14764(14) -0.01311(19) 0.74606(17) 0.0556(9) Uani 1 1 d . . .
H37A H 0.1262 -0.0311 0.7873 0.067 Uiso 1 1 calc R . .
H37B H 0.1873 -0.0073 0.7718 0.067 Uiso 1 1 calc R . .
C38 C -0.11179(14) 0.35303(19) 0.5414(2) 0.0664(11) Uani 1 1 d . . .
H38A H -0.1207 0.3630 0.5947 0.100 Uiso 1 1 calc R . .
H38B H -0.1467 0.3458 0.5037 0.100 Uiso 1 1 calc R . .
H38C H -0.0911 0.3956 0.5243 0.100 Uiso 1 1 calc R . .
C39 C 0.00002(15) 0.36355(18) 0.6399(2) 0.0631(10) Uani 1 1 d . . .
H39A H 0.0022 0.4009 0.5984 0.095 Uiso 1 1 calc R . .
H39B H 0.0363 0.3603 0.6753 0.095 Uiso 1 1 calc R . .
H39C H -0.0290 0.3782 0.6710 0.095 Uiso 1 1 calc R . .
C40 C -0.20584(13) -0.05057(19) 0.4244(2) 0.0568(9) Uani 1 1 d . . .
H40A H -0.2405 -0.0533 0.3844 0.068 Uiso 1 1 calc R . .
H40B H -0.2152 -0.0679 0.4760 0.068 Uiso 1 1 calc R . .
N13 N -0.14492(12) 0.07089(16) 0.31688(15) 0.0599(8) Uani 1 1 d . . .
N14 N -0.12351(10) 0.17913(16) 0.37899(15) 0.0563(8) Uani 1 1 d . . .
N15 N -0.18761(10) 0.02729(15) 0.43272(15) 0.0514(7) Uani 1 1 d . . .
N16 N -0.16805(10) 0.13848(14) 0.49228(14) 0.0497(7) Uani 1 1 d . . .
N17 N -0.06013(10) 0.26275(14) 0.46544(14) 0.0491(7) Uani 1 1 d . . .
N18 N 0.02370(10) 0.26827(14) 0.54457(14) 0.0471(7) Uani 1 1 d . . .
N19 N -0.10206(10) 0.21888(14) 0.57950(15) 0.0519(7) Uani 1 1 d . . .
N20 N -0.01871(10) 0.22687(15) 0.66007(14) 0.0506(7) Uani 1 1 d . . .
N21 N 0.11408(10) 0.20639(14) 0.59451(15) 0.0510(7) Uani 1 1 d . . .
N22 N 0.16417(10) 0.10131(15) 0.59970(15) 0.0538(7) Uani 1 1 d . . .
N23 N 0.06803(10) 0.15675(14) 0.70288(13) 0.0485(7) Uani 1 1 d . . .
N24 N 0.12666(11) 0.05768(15) 0.71937(14) 0.0537(7) Uani 1 1 d . . .
O7 O 0.14321(9) 0.16482(13) 0.47768(12) 0.0587(6) Uani 1 1 d . . .
O8 O 0.02053(9) 0.24576(13) 0.40960(12) 0.0586(6) Uani 1 1 d . . .
O9 O -0.07066(10) 0.13982(14) 0.28499(13) 0.0677(7) Uani 1 1 d . . .
O10 O 0.04128(10) 0.05104(14) 0.76695(13) 0.0688(7) Uani 1 1 d . . .
O11 O -0.08208(9) 0.14095(13) 0.69229(14) 0.0655(7) Uani 1 1 d . . .
O12 O -0.17487(9) 0.03318(12) 0.57147(12) 0.0601(6) Uani 1 1 d . . .
C1 C 0.61254(14) 0.4184(2) 0.8561(2) 0.0688(11) Uani 1 1 d . . .
C2 C 0.60473(18) 0.2967(2) 0.8918(3) 0.0899(14) Uani 1 1 d . . .
H2 H 0.6318 0.2579 0.8792 0.108 Uiso 1 1 calc R . .
C3 C 0.55963(13) 0.31044(19) 0.8211(2) 0.0620(10) Uani 1 1 d . . .
H3 H 0.5650 0.2780 0.7749 0.074 Uiso 1 1 calc R . .
C4 C 0.51322(19) 0.2721(2) 0.9259(3) 0.1108(15) Uani 1 1 d . . .
C5 C 0.54515(15) 0.4239(3) 0.7254(2) 0.0803(12) Uani 1 1 d . . .
H5A H 0.5692 0.4668 0.7161 0.096 Uiso 1 1 calc R . .
H5B H 0.5462 0.3870 0.6822 0.096 Uiso 1 1 calc R . .
C6 C 0.45258(14) 0.2871(2) 0.7923(2) 0.0685(11) Uani 1 1 d . . .
H6A H 0.4597 0.2603 0.7440 0.082 Uiso 1 1 calc R . .
H6B H 0.4271 0.2555 0.8182 0.082 Uiso 1 1 calc R . .
C7 C 0.47672(17) 0.5256(3) 0.7308(3) 0.1015(15) Uani 1 1 d . . .
C8 C 0.43547(13) 0.4038(2) 0.70234(19) 0.0629(10) Uani 1 1 d . . .
C9 C 0.38789(15) 0.4690(2) 0.7001(2) 0.0729(12) Uani 1 1 d . . .
C10 C 0.38048(13) 0.3812(2) 0.80365(18) 0.0648(10) Uani 1 1 d . . .
C11 C 0.3961(2) 0.6122(3) 0.7214(3) 0.1199(18) Uani 1 1 d . . .
H11A H 0.3618 0.6152 0.6805 0.144 Uiso 1 1 calc R . .
H11B H 0.4235 0.6483 0.7060 0.144 Uiso 1 1 calc R . .
C12 C 0.30893(15) 0.4820(2) 0.7881(3) 0.0867(13) Uani 1 1 d . . .
H12A H 0.2851 0.5012 0.7393 0.104 Uiso 1 1 calc R . .
H12B H 0.2866 0.4444 0.8121 0.104 Uiso 1 1 calc R . .
C13 C 0.32876(17) 0.6203(2) 0.8193(3) 0.0860(14) Uani 1 1 d . . .
H13 H 0.2976 0.6361 0.7762 0.103 Uiso 1 1 calc R . .
C14 C 0.31460(14) 0.5382(2) 0.9230(3) 0.0744(12) Uani 1 1 d . . .
C15 C 0.68682(15) 0.3747(2) 0.9629(2) 0.0687(11) Uani 1 1 d . . .
H15A H 0.7085 0.3279 0.9607 0.082 Uiso 1 1 calc R . .
H15B H 0.7078 0.4156 0.9419 0.082 Uiso 1 1 calc R . .
C16 C 0.59921(19) 0.2407(3) 1.0296(3) 0.1348(16) Uani 1 1 d . . .
H16A H 0.5732 0.2069 1.0519 0.162 Uiso 1 1 calc R . .
H16B H 0.6329 0.2114 1.0227 0.162 Uiso 1 1 calc R . .
C17 C 0.67130(15) 0.3330(2) 1.1032(2) 0.0732(12) Uani 1 1 d . . .
H17 H 0.7008 0.2932 1.1107 0.088 Uiso 1 1 calc R . .
C18 C 0.58877(19) 0.3138(2) 1.1459(3) 0.1112(15) Uani 1 1 d . . .
C19 C 0.43389(17) 0.3625(2) 0.6267(2) 0.0817(13) Uani 1 1 d . . .
H19A H 0.3991 0.3333 0.6155 0.123 Uiso 1 1 calc R . .
H19B H 0.4662 0.3286 0.6313 0.123 Uiso 1 1 calc R . .
H19C H 0.4353 0.3980 0.5832 0.123 Uiso 1 1 calc R . .
C20 C 0.3475(2) 0.4754(3) 0.6193(3) 0.1215(19) Uani 1 1 d . . .
H20A H 0.3264 0.4286 0.6085 0.182 Uiso 1 1 calc R . .
H20B H 0.3692 0.4849 0.5765 0.182 Uiso 1 1 calc R . .
H20C H 0.3212 0.5168 0.6219 0.182 Uiso 1 1 calc R . .
N1 N 0.68260(13) 0.39054(19) 1.0447(2) 0.0879(11) Uani 1 1 d . . .
N2 N 0.63272(11) 0.36668(15) 0.91218(19) 0.0656(9) Uani 1 1 d . . .
N3 N 0.61591(15) 0.30181(19) 1.0859(2) 0.0941(12) Uani 1 1 d . . .
N4 N 0.57167(16) 0.2683(2) 0.9515(2) 0.1213(13) Uani 1 1 d . . .
N5 N 0.56714(11) 0.38901(17) 0.80351(19) 0.0659(9) Uani 1 1 d . . .
N6 N 0.50614(12) 0.29466(17) 0.84724(17) 0.0702(9) Uani 1 1 d . . .
N7 N 0.48756(11) 0.44959(19) 0.72371(19) 0.0742(10) Uani 1 1 d . . .
N8 N 0.42482(11) 0.35458(18) 0.76838(16) 0.0687(9) Uani 1 1 d . . .
N9 N 0.41956(13) 0.5370(2) 0.7187(2) 0.0920(11) Uani 1 1 d . . .
N10 N 0.35705(11) 0.44448(17) 0.76498(17) 0.0676(9) Uani 1 1 d . . .
N11 N 0.38118(13) 0.6370(2) 0.7988(2) 0.0894(11) Uani 1 1 d . . .
N12 N 0.32140(12) 0.54352(18) 0.84384(19) 0.0720(9) Uani 1 1 d . . .
O1 O 0.63321(14) 0.48289(17) 0.8528(2) 0.1151(12) Uani 1 1 d . . .
O2 O 0.51392(13) 0.5756(2) 0.7451(3) 0.1431(15) Uani 1 1 d . . .
O3 O 0.54051(15) 0.2924(2) 1.1629(3) 0.1713(15) Uani 1 1 d . . .
O4 O 0.47450(16) 0.2568(2) 0.9651(2) 0.1810(14) Uani 1 1 d . . .
O5 O 0.36273(12) 0.34825(17) 0.85827(14) 0.0916(9) Uani 1 1 d . . .
O6 O 0.30401(11) 0.48103(14) 0.95931(16) 0.0880(8) Uani 1 1 d . . .
C41 C 0.20362(13) 0.3921(2) 0.6410(2) 0.0741(11) Uani 1 1 d . . .
H41 H 0.2105 0.3999 0.5881 0.089 Uiso 1 1 calc R . .
C42 C 0.16839(13) 0.4414(2) 0.67186(19) 0.0629(11) Uani 1 1 d . . .
H42 H 0.1521 0.4825 0.6409 0.075 Uiso 1 1 calc R . .
C43 C 0.15717(12) 0.43006(18) 0.74869(19) 0.0523(9) Uani 1 1 d . . .
C44 C 0.18253(13) 0.37312(18) 0.7944(2) 0.0601(9) Uani 1 1 d . . .
H44 H 0.1759 0.3672 0.8476 0.072 Uiso 1 1 calc R . .
C45 C 0.21915(14) 0.3221(2) 0.7629(2) 0.0752(12) Uani 1 1 d . . .
H45 H 0.2364 0.2822 0.7948 0.090 Uiso 1 1 calc R . .
C46 C 0.22927(13) 0.3317(2) 0.6838(2) 0.0660(11) Uani 1 1 d . . .
C47 C 0.26502(14) 0.2780(2) 0.6465(3) 0.0842(13) Uani 1 1 d . . .
C48 C 0.30628(17) 0.2344(2) 0.6930(3) 0.0958(15) Uani 1 1 d . . .
H48 H 0.3129 0.2366 0.7496 0.115 Uiso 1 1 calc R . .
C49 C 0.34113(15) 0.1811(3) 0.6445(3) 0.0871(14) Uani 1 1 d . . .
H49 H 0.3699 0.1492 0.6705 0.105 Uiso 1 1 calc R . .
C50 C 0.32762(19) 0.1838(3) 0.5650(2) 0.0945(15) Uani 1 1 d . . .
C51 C 0.28894(18) 0.2248(3) 0.5214(3) 0.1192(18) Uani 1 1 d . . .
H51 H 0.2831 0.2241 0.4648 0.143 Uiso 1 1 calc R . .
C52 C 0.25817(16) 0.2682(3) 0.5632(3) 0.1005(14) Uani 1 1 d . . .
H52 H 0.2283 0.2953 0.5326 0.121 Uiso 1 1 calc R . .
N25 N 0.11942(11) 0.48122(16) 0.78240(17) 0.0663(8) Uani 1 1 d . . .
H25C H 0.1395 0.5077 0.8231 0.099 Uiso 1 1 calc R . .
H25D H 0.0924 0.4543 0.8010 0.099 Uiso 1 1 calc R . .
H25E H 0.1031 0.5133 0.7439 0.099 Uiso 1 1 calc R . .
N26 N 0.36411(18) 0.1283(3) 0.5248(2) 0.1254(16) Uani 1 1 d . . .
H26C H 0.3414 0.0960 0.4931 0.188 Uiso 1 1 calc R . .
H26D H 0.3869 0.1021 0.5631 0.188 Uiso 1 1 calc R . .
H26E H 0.3854 0.1543 0.4948 0.188 Uiso 1 1 calc R . .

loop_
_atom_site_aniso_label
_atom_site_aniso_U_11
_atom_site_aniso_U_22
_atom_site_aniso_U_33
_atom_site_aniso_U_23
_atom_site_aniso_U_13
_atom_site_aniso_U_12
Cl1 0.1005(8) 0.1447(11) 0.1309(10) -0.0108(9) -0.0015(8) 0.0447(8)
Cl2 0.1326(14) 0.188(2) 0.290(2) -0.1568(17) 0.1472(14) -0.0789(15)
Cl3 0.1210(19) 0.236(3) 0.1066(18) 0.030(2) 0.0042(16) 0.065(2)
O1W 0.178(5) 0.283(8) 0.106(3) -0.108(4) 0.092(3) 0.014(6)
C21 0.0555(16) 0.0612(19) 0.0404(15) 0.0028(14) 0.0157(13) 0.0037(15)
C22 0.0410(14) 0.0598(18) 0.0429(15) -0.0008(14) 0.0108(12) 0.0052(14)
C23 0.0374(14) 0.0578(18) 0.0537(17) 0.0062(15) 0.0027(13) 0.0019(14)
C24 0.0373(14) 0.065(2) 0.0508(16) 0.0080(15) 0.0094(13) 0.0028(14)
C25 0.0542(16) 0.0455(17) 0.0599(17) 0.0066(14) 0.0176(14) -0.0001(14)
C26 0.0407(14) 0.0582(19) 0.0712(19) -0.0016(16) 0.0191(14) 0.0029(14)
C27 0.0493(15) 0.0362(15) 0.0525(15) -0.0016(13) 0.0139(13) -0.0030(13)
C28 0.0519(15) 0.0456(16) 0.0583(17) 0.0010(14) 0.0187(13) 0.0146(14)
C29 0.0532(15) 0.0501(18) 0.0606(17) -0.0018(14) 0.0267(13) -0.0018(14)
C30 0.0480(15) 0.0459(16) 0.0437(14) 0.0073(13) 0.0118(12) 0.0002(13)
C31 0.0519(16) 0.0494(17) 0.0541(16) -0.0043(14) 0.0151(13) 0.0005(14)
C32 0.0559(16) 0.0533(18) 0.0456(15) 0.0053(14) 0.0128(13) 0.0080(14)
C33 0.0434(15) 0.0517(18) 0.0528(16) 0.0060(14) 0.0067(13) -0.0030(14)
C34 0.0492(16) 0.0624(19) 0.0426(15) -0.0077(14) 0.0054(13) -0.0067(15)
C35 0.0437(15) 0.0545(18) 0.0541(17) -0.0078(15) 0.0018(14) -0.0029(14)
C36 0.0603(18) 0.0606(19) 0.0395(15) -0.0046(15) 0.0014(14) -0.0045(16)
C37 0.0622(18) 0.068(2) 0.0362(15) 0.0070(14) 0.0053(14) 0.0059(16)
C38 0.0631(19) 0.054(2) 0.082(2) -0.0019(18) 0.0133(18) 0.0108(16)
C39 0.083(2) 0.0529(19) 0.0568(17) -0.0149(15) 0.0229(16) -0.0172(17)
C40 0.0424(15) 0.061(2) 0.0679(19) 0.0061(16) 0.0127(14) -0.0066(15)
N13 0.0729(16) 0.0643(17) 0.0469(13) -0.0059(13) 0.0225(12) -0.0047(14)
N14 0.0472(13) 0.0650(17) 0.0599(15) -0.0062(13) 0.0183(12) -0.0050(13)
N15 0.0443(12) 0.0537(15) 0.0584(14) 0.0005(12) 0.0143(11) -0.0046(12)
N16 0.0527(13) 0.0473(14) 0.0496(13) 0.0045(11) 0.0097(11) 0.0031(12)
N17 0.0438(12) 0.0515(14) 0.0525(13) 0.0120(12) 0.0096(11) -0.0019(11)
N18 0.0484(12) 0.0472(14) 0.0499(12) -0.0064(11) 0.0203(10) -0.0083(11)
N19 0.0517(13) 0.0474(14) 0.0610(14) 0.0064(12) 0.0222(11) -0.0128(12)
N20 0.0484(13) 0.0562(15) 0.0503(13) -0.0029(12) 0.0173(11) -0.0013(12)
N21 0.0464(13) 0.0540(15) 0.0541(14) 0.0004(12) 0.0129(11) -0.0013(12)
N22 0.0471(13) 0.0634(16) 0.0529(14) -0.0032(13) 0.0145(11) 0.0010(12)
N23 0.0468(13) 0.0587(15) 0.0393(12) 0.0013(12) 0.0051(10) -0.0074(12)
N24 0.0666(15) 0.0512(15) 0.0457(13) -0.0028(12) 0.0166(12) -0.0022(13)
O7 0.0580(12) 0.0679(14) 0.0537(11) -0.0055(11) 0.0195(10) -0.0034(11)
O8 0.0598(11) 0.0690(14) 0.0518(11) -0.0063(10) 0.0235(9) -0.0049(11)
O9 0.0725(13) 0.0799(16) 0.0574(12) -0.0050(11) 0.0309(11) -0.0008(12)
O10 0.0668(13) 0.0773(15) 0.0678(13) 0.0141(12) 0.0276(11) -0.0040(12)
O11 0.0559(12) 0.0700(14) 0.0707(13) 0.0249(12) 0.0108(10) -0.0100(11)
O12 0.0678(12) 0.0616(13) 0.0558(11) 0.0097(11) 0.0247(10) 0.0003(11)
C1 0.0507(18) 0.071(2) 0.084(2) -0.0133(19) 0.0117(17) 0.0041(17)
C2 0.088(3) 0.042(2) 0.123(3) -0.014(2) -0.033(2) 0.0112(19)
C3 0.0479(17) 0.0569(19) 0.078(2) -0.0304(16) 0.0007(16) 0.0038(15)
C4 0.117(3) 0.103(3) 0.088(2) 0.055(2) -0.055(2) -0.054(2)
C5 0.0577(19) 0.106(3) 0.082(2) 0.031(2) 0.0250(17) 0.004(2)
C6 0.0562(18) 0.078(2) 0.067(2) 0.0097(18) -0.0034(16) -0.0243(17)
C7 0.066(2) 0.107(3) 0.131(3) 0.046(3) 0.017(2) -0.022(2)
C8 0.0399(15) 0.094(2) 0.0571(17) 0.0241(17) 0.0129(14) 0.0009(16)
C9 0.0526(18) 0.100(3) 0.066(2) 0.009(2) 0.0088(17) 0.0010(19)
C10 0.0564(16) 0.104(3) 0.0379(15) 0.0026(16) 0.0202(13) -0.0317(17)
C11 0.103(3) 0.085(3) 0.171(4) 0.076(3) 0.018(3) 0.007(3)
C12 0.0586(18) 0.111(3) 0.098(2) -0.039(2) 0.0351(18) -0.0374(19)
C13 0.074(2) 0.076(3) 0.095(3) 0.004(2) -0.024(2) 0.010(2)
C14 0.0530(18) 0.064(2) 0.105(3) -0.025(2) 0.0080(19) -0.0222(17)
C15 0.0607(19) 0.063(2) 0.082(2) -0.0317(18) 0.0091(17) -0.0040(17)
C16 0.138(3) 0.097(3) 0.130(3) 0.048(2) -0.094(2) -0.075(2)
C17 0.068(2) 0.0513(19) 0.086(2) 0.0096(18) -0.0299(18) -0.0095(17)
C18 0.094(3) 0.074(2) 0.144(3) 0.068(2) -0.044(2) -0.040(2)
C19 0.085(2) 0.105(3) 0.0559(19) 0.0339(19) 0.0139(18) 0.008(2)
C20 0.099(3) 0.179(5) 0.085(3) 0.015(3) 0.010(3) 0.059(3)
N1 0.0749(19) 0.076(2) 0.108(2) -0.0241(19) -0.0004(18) -0.0354(16)
N2 0.0475(14) 0.0530(16) 0.092(2) -0.0177(15) -0.0027(14) -0.0127(13)
N3 0.097(2) 0.082(2) 0.089(2) 0.0368(18) -0.0280(19) -0.0285(19)
N4 0.104(2) 0.116(3) 0.118(2) 0.063(2) -0.057(2) -0.048(2)
N5 0.0458(14) 0.0659(18) 0.0868(19) -0.0029(15) 0.0134(14) 0.0014(13)
N6 0.0661(17) 0.0759(19) 0.0628(17) 0.0091(15) -0.0067(14) -0.0049(15)
N7 0.0443(14) 0.086(2) 0.095(2) 0.0287(17) 0.0191(14) -0.0004(15)
N8 0.0523(15) 0.100(2) 0.0525(14) 0.0338(14) 0.0048(12) -0.0064(15)
N9 0.0624(16) 0.094(2) 0.130(2) 0.0562(19) 0.0452(16) 0.0111(16)
N10 0.0593(14) 0.0772(19) 0.0715(16) 0.0087(15) 0.0263(13) -0.0229(14)
N11 0.0663(18) 0.082(2) 0.126(3) 0.031(2) 0.0320(18) -0.0032(17)
N12 0.0498(15) 0.0799(19) 0.0853(19) -0.0235(17) 0.0083(14) -0.0155(15)
O1 0.103(2) 0.0670(17) 0.174(3) 0.0152(19) 0.021(2) -0.0238(16)
O2 0.0850(19) 0.103(2) 0.246(4) 0.061(2) 0.043(2) -0.0210(18)
O3 0.109(2) 0.154(2) 0.238(4) 0.121(2) -0.011(2) -0.066(2)
O4 0.135(3) 0.267(3) 0.1196(19) 0.140(2) -0.0403(19) -0.086(3)
O5 0.1161(18) 0.109(2) 0.0541(13) -0.0133(13) 0.0274(13) -0.0455(16)
O6 0.1067(16) 0.0620(14) 0.1104(17) -0.0300(13) 0.0626(13) -0.0403(13)
C41 0.0403(16) 0.110(3) 0.074(2) -0.0483(19) 0.0164(15) -0.0070(18)
C42 0.0434(16) 0.090(2) 0.0530(18) -0.0045(18) -0.0004(14) 0.0043(17)
C43 0.0453(15) 0.0500(18) 0.0634(18) -0.0129(15) 0.0145(14) -0.0085(14)
C44 0.0620(17) 0.0576(19) 0.0658(18) -0.0239(15) 0.0258(15) -0.0230(16)
C45 0.0435(17) 0.085(2) 0.098(3) -0.034(2) 0.0124(17) -0.0185(17)
C46 0.0415(16) 0.080(2) 0.077(2) -0.0283(18) 0.0112(15) -0.0135(16)
C47 0.0362(16) 0.098(3) 0.119(3) -0.041(2) 0.0162(18) -0.0106(18)
C48 0.068(2) 0.079(3) 0.144(4) -0.024(3) 0.026(2) -0.014(2)
C49 0.0434(18) 0.106(3) 0.106(3) 0.033(2) -0.0041(19) -0.009(2)
C50 0.085(3) 0.141(4) 0.056(2) -0.012(2) 0.007(2) 0.006(3)
C51 0.067(2) 0.179(5) 0.110(3) -0.064(3) 0.012(2) 0.017(3)
C52 0.069(2) 0.134(3) 0.110(3) -0.061(2) 0.0472(19) -0.019(2)
N25 0.0551(14) 0.0722(18) 0.0772(16) -0.0250(14) 0.0273(13) -0.0086(14)
N26 0.122(3) 0.149(3) 0.101(3) -0.036(2) 0.007(2) 0.050(3)

loop_
_atom_type_symbol
_atom_type_description
_atom_type_scat_dispersion_real
_atom_type_scat_dispersion_imag
_atom_type_scat_source
C C 0.0033 0.0016 'International Tables Vol C Tables 4.2.6.8 and 6.1.1.4'
H H 0.0000 0.0000 'International Tables Vol C Tables 4.2.6.8 and 6.1.1.4'
N N 0.0061 0.0033 'International Tables Vol C Tables 4.2.6.8 and 6.1.1.4'
O O 0.0106 0.0060 'International Tables Vol C Tables 4.2.6.8 and 6.1.1.4'
Cl Cl 0.1484 0.1585 'International Tables Vol C Tables 4.2.6.8 and 6.1.1.4'

loop_
_geom_angle_atom_site_label_1
_geom_angle_atom_site_label_2
_geom_angle_atom_site_label_3
_geom_angle
_geom_angle_site_symmetry_1
_geom_angle_site_symmetry_3
_geom_angle_publ_flag
O9 C21 N13 126.5(3) . . ?
O9 C21 N14 126.2(3) . . ?
N13 C21 N14 107.4(3) . . ?
N15 C22 N13 116.1(2) . . ?
N15 C22 C23 104.4(2) . . ?
N13 C22 C23 101.6(2) . . ?
N14 C23 N16 115.2(2) . . ?
N14 C23 C22 104.6(2) . . ?
N16 C23 C22 102.6(2) . . ?
O12 C24 N15 126.4(3) . . ?
O12 C24 N16 125.7(3) . . ?
N15 C24 N16 107.8(3) . . ?
N17 C25 N14 113.4(2) . . ?
N19 C26 N16 115.0(3) . . ?
O8 C27 N18 125.1(3) . . ?
O8 C27 N17 125.4(3) . . ?
N18 C27 N17 109.5(2) . . ?
N19 C28 N17 112.9(2) . . ?
N19 C28 C38 110.8(3) . . ?
N17 C28 C38 112.6(3) . . ?
N19 C28 C29 102.8(2) . . ?
N17 C28 C29 102.9(2) . . ?
C38 C28 C29 114.2(3) . . ?
N18 C29 N20 112.2(2) . . ?
N18 C29 C39 111.3(3) . . ?
N20 C29 C39 113.7(3) . . ?
N18 C29 C28 100.9(2) . . ?
N20 C29 C28 101.3(2) . . ?
C39 C29 C28 116.4(3) . . ?
O11 C30 N20 124.7(3) . . ?
O11 C30 N19 126.3(3) . . ?
N20 C30 N19 109.0(2) . . ?
N18 C31 N21 112.4(2) . . ?
N20 C32 N23 113.5(2) . . ?
O7 C33 N21 127.7(3) . . ?
O7 C33 N22 124.3(3) . . ?
N21 C33 N22 107.9(3) . . ?
N21 C34 N23 115.8(2) . . ?
N21 C34 C35 104.3(2) . . ?
N23 C34 C35 103.4(2) . . ?
N24 C35 N22 115.0(2) . . ?
N24 C35 C34 103.3(2) . . ?
N22 C35 C34 101.3(2) . . ?
O10 C36 N23 127.5(3) . . ?
O10 C36 N24 123.4(3) . . ?
N23 C36 N24 109.1(3) . . ?
N24 C37 N13 115.0(2) . 3_556 ?
N15 C40 N22 114.0(2) . 3_556 ?
C21 N13 C37 123.0(3) . 3_556 ?
C21 N13 C22 113.3(3) . . ?
C37 N13 C22 122.1(3) 3_556 . ?
C21 N14 C23 112.7(3) . . ?
C21 N14 C25 122.0(3) . . ?
C23 N14 C25 123.2(3) . . ?
C24 N15 C22 112.5(2) . . ?
C24 N15 C40 122.4(3) . . ?
C22 N15 C40 124.3(2) . . ?
C24 N16 C26 122.7(3) . . ?
C24 N16 C23 112.6(2) . . ?
C26 N16 C23 124.5(3) . . ?
C27 N17 C25 121.6(3) . . ?
C27 N17 C28 112.6(2) . . ?
C25 N17 C28 125.6(2) . . ?
C27 N18 C31 121.1(2) . . ?
C27 N18 C29 113.9(2) . . ?
C31 N18 C29 123.6(2) . . ?
C30 N19 C26 120.5(2) . . ?
C30 N19 C28 112.8(2) . . ?
C26 N19 C28 126.1(2) . . ?
C30 N20 C32 121.7(3) . . ?
C30 N20 C29 114.0(2) . . ?
C32 N20 C29 124.3(2) . . ?
C33 N21 C34 113.8(2) . . ?
C33 N21 C31 123.5(3) . . ?
C34 N21 C31 122.6(3) . . ?
C33 N22 C40 121.9(3) . 3_556 ?
C33 N22 C35 112.1(2) . . ?
C40 N22 C35 122.7(2) 3_556 . ?
C36 N23 C32 121.0(3) . . ?
C36 N23 C34 112.2(3) . . ?
C32 N23 C34 121.8(3) . . ?
C37 N24 C36 123.9(3) . . ?
C37 N24 C35 124.3(3) . . ?
C36 N24 C35 111.2(2) . . ?
O1 C1 N2 123.6(3) . . ?
O1 C1 N5 126.1(4) . . ?
N2 C1 N5 110.3(3) . . ?
N2 C2 N4 114.7(4) . . ?
N2 C2 C3 107.5(3) . . ?
N4 C2 C3 101.7(3) . . ?
N5 C3 N6 113.3(3) . . ?
N5 C3 C2 102.9(3) . . ?
N6 C3 C2 106.6(3) . . ?
O4 C4 N6 126.1(4) . . ?
O4 C4 N4 128.1(4) . . ?
N6 C4 N4 105.8(4) . . ?
N7 C5 N5 110.4(3) . . ?
N8 C6 N6 115.6(3) . . ?
O2 C7 N9 126.1(4) . . ?
O2 C7 N7 124.7(4) . . ?
N9 C7 N7 109.2(4) . . ?
C19 C8 N8 112.3(3) . . ?
C19 C8 N7 112.6(3) . . ?
N8 C8 N7 112.6(3) . . ?
C19 C8 C9 114.8(3) . . ?
N8 C8 C9 103.4(3) . . ?
N7 C8 C9 100.2(3) . . ?
N9 C9 N10 113.3(3) . . ?
N9 C9 C20 111.4(4) . . ?
N10 C9 C20 110.9(3) . . ?
N9 C9 C8 104.4(3) . . ?
N10 C9 C8 102.0(3) . . ?
C20 C9 C8 114.3(3) . . ?
O5 C10 N10 125.6(3) . . ?
O5 C10 N8 123.2(3) . . ?
N10 C10 N8 111.0(3) . . ?
N9 C11 N11 116.9(4) . . ?
N12 C12 N10 116.0(3) . . ?
N11 C13 N12 115.5(3) . . ?
N11 C13 C17 102.9(3) . 3_667 ?
N12 C13 C17 104.2(3) . 3_667 ?
O6 C14 N1 124.1(4) . 3_667 ?
O6 C14 N12 127.3(4) . . ?
N1 C14 N12 108.4(3) 3_667 . ?
N1 C15 N2 113.2(3) . . ?
N3 C16 N4 112.1(4) . . ?
N3 C17 N1 113.6(3) . . ?
N3 C17 C13 104.4(3) . 3_667 ?
N1 C17 C13 102.7(3) . 3_667 ?
O3 C18 N3 134.5(4) . . ?
O3 C18 N11 114.8(5) . 3_667 ?
N3 C18 N11 110.6(4) . 3_667 ?
C14 N1 C15 123.9(4) 3_667 . ?
C14 N1 C17 112.0(3) 3_667 . ?
C15 N1 C17 124.0(3) . . ?
C1 N2 C2 108.8(3) . . ?
C1 N2 C15 122.3(3) . . ?
C2 N2 C15 124.9(3) . . ?
C18 N3 C17 110.2(3) . . ?
C18 N3 C16 120.6(4) . . ?
C17 N3 C16 124.8(4) . . ?
C4 N4 C16 125.2(4) . . ?
C4 N4 C2 113.5(3) . . ?
C16 N4 C2 121.3(4) . . ?
C1 N5 C3 110.0(3) . . ?
C1 N5 C5 122.8(3) . . ?
C3 N5 C5 123.5(3) . . ?
C4 N6 C3 112.1(3) . . ?
C4 N6 C6 122.9(3) . . ?
C3 N6 C6 123.6(3) . . ?
C7 N7 C5 119.8(3) . . ?
C7 N7 C8 113.1(3) . . ?
C5 N7 C8 126.4(3) . . ?
C10 N8 C6 122.1(3) . . ?
C10 N8 C8 111.4(3) . . ?
C6 N8 C8 126.4(3) . . ?
C7 N9 C9 113.0(3) . . ?
C7 N9 C11 121.0(4) . . ?
C9 N9 C11 125.9(3) . . ?
C10 N10 C12 122.2(3) . . ?
C10 N10 C9 112.1(3) . . ?
C12 N10 C9 125.7(3) . . ?
C18 N11 C13 111.0(4) 3_667 . ?
C18 N11 C11 127.3(4) 3_667 . ?
C13 N11 C11 121.1(4) . . ?
C14 N12 C12 122.4(3) . . ?
C14 N12 C13 112.6(3) . . ?
C12 N12 C13 123.4(3) . . ?
C42 C41 C46 122.9(3) . . ?
C41 C42 C43 119.3(3) . . ?
C44 C43 C42 120.3(3) . . ?
C44 C43 N25 119.4(3) . . ?
C42 C43 N25 120.2(3) . . ?
C43 C44 C45 120.7(3) . . ?
C46 C45 C44 119.3(3) . . ?
C41 C46 C45 117.4(3) . . ?
C41 C46 C47 120.9(3) . . ?
C45 C46 C47 121.6(4) . . ?
C48 C47 C52 116.9(4) . . ?
C48 C47 C46 121.5(4) . . ?
C52 C47 C46 121.6(4) . . ?
C47 C48 C49 115.4(4) . . ?
C50 C49 C48 116.1(4) . . ?
C51 C50 C49 128.5(5) . . ?
C51 C50 N26 120.5(4) . . ?
C49 C50 N26 111.0(4) . . ?
C50 C51 C52 115.1(5) . . ?
C51 C52 C47 127.9(4) . . ?

loop_
_geom_bond_atom_site_label_1
_geom_bond_atom_site_label_2
_geom_bond_distance
_geom_bond_site_symmetry_2
_geom_bond_publ_flag
C21 O9 1.198(4) . ?
C21 N13 1.364(4) . ?
C21 N14 1.367(4) . ?
C22 N15 1.442(4) . ?
C22 N13 1.465(4) . ?
C22 C23 1.543(4) . ?
C23 N14 1.431(4) . ?
C23 N16 1.457(4) . ?
C24 O12 1.214(4) . ?
C24 N15 1.368(4) . ?
C24 N16 1.382(4) . ?
C25 N17 1.419(4) . ?
C25 N14 1.480(4) . ?
C26 N19 1.431(4) . ?
C26 N16 1.449(4) . ?
C27 O8 1.228(4) . ?
C27 N18 1.356(4) . ?
C27 N17 1.360(4) . ?
C28 N19 1.453(4) . ?
C28 N17 1.466(4) . ?
C28 C38 1.533(4) . ?
C28 C29 1.611(4) . ?
C29 N18 1.473(4) . ?
C29 N20 1.475(4) . ?
C29 C39 1.501(4) . ?
C30 O11 1.223(4) . ?
C30 N20 1.343(4) . ?
C30 N19 1.387(4) . ?
C31 N18 1.465(4) . ?
C31 N21 1.477(4) . ?
C32 N20 1.443(4) . ?
C32 N23 1.453(4) . ?
C33 O7 1.236(4) . ?
C33 N21 1.338(4) . ?
C33 N22 1.388(4) . ?
C34 N21 1.425(4) . ?
C34 N23 1.458(4) . ?
C34 C35 1.558(4) . ?
C35 N24 1.447(4) . ?
C35 N22 1.468(4) . ?
C36 O10 1.226(4) . ?
C36 N23 1.338(4) . ?
C36 N24 1.402(4) . ?
C37 N24 1.395(4) . ?
C37 N13 1.465(4) 3_556 ?
C40 N15 1.444(4) . ?
C40 N22 1.447(4) 3_556 ?
N13 C37 1.465(4) 3_556 ?
N22 C40 1.447(4) 3_556 ?
C1 O1 1.248(5) . ?
C1 N2 1.345(5) . ?
C1 N5 1.383(4) . ?
C2 N2 1.422(4) . ?
C2 N4 1.465(6) . ?
C2 C3 1.488(5) . ?
C3 N5 1.438(5) . ?
C3 N6 1.446(5) . ?
C4 O4 1.252(6) . ?
C4 N6 1.365(5) . ?
C4 N4 1.395(6) . ?
C5 N7 1.446(5) . ?
C5 N5 1.469(5) . ?
C6 N8 1.392(5) . ?
C6 N6 1.457(4) . ?
C7 O2 1.249(5) . ?
C7 N9 1.363(5) . ?
C7 N7 1.377(6) . ?
C8 C19 1.462(5) . ?
C8 N8 1.466(4) . ?
C8 N7 1.480(4) . ?
C8 C9 1.615(5) . ?
C9 N9 1.428(5) . ?
C9 N10 1.479(5) . ?
C9 C20 1.537(6) . ?
C10 O5 1.222(4) . ?
C10 N10 1.367(5) . ?
C10 N8 1.380(4) . ?
C11 N9 1.449(6) . ?
C11 N11 1.472(7) . ?
C12 N12 1.435(5) . ?
C12 N10 1.436(5) . ?
C13 N11 1.385(5) . ?
C13 N12 1.439(5) . ?
C13 C17 1.545(6) 3_667 ?
C14 O6 1.228(5) . ?
C14 N1 1.370(5) 3_667 ?
C14 N12 1.372(5) . ?
C15 N1 1.424(5) . ?
C15 N2 1.435(4) . ?
C16 N3 1.449(6) . ?
C16 N4 1.454(5) . ?
C17 N3 1.420(5) . ?
C17 N1 1.471(5) . ?
C17 C13 1.545(6) 3_667 ?
C18 O3 1.291(6) . ?
C18 N3 1.303(6) . ?
C18 N11 1.385(6) 3_667 ?
N1 C14 1.370(5) 3_667 ?
N11 C18 1.385(6) 3_667 ?
C41 C42 1.373(5) . ?
C41 C46 1.374(5) . ?
C42 C43 1.377(5) . ?
C43 C44 1.349(4) . ?
C43 N25 1.457(4) . ?
C44 C45 1.419(5) . ?
C45 C46 1.402(5) . ?
C46 C47 1.484(5) . ?
C47 C48 1.388(6) . ?
C47 C52 1.395(6) . ?
C48 C49 1.572(7) . ?
C49 C50 1.324(6) . ?
C50 C51 1.303(7) . ?
C50 N26 1.542(6) . ?
C51 C52 1.339(6) . ?
